data_7105360
loop_
_publ_author_name
'Brown, Neil J'
'Collison, David'
'Edge, Ruth'
'Fitzgerald, Emma C'
'Low, Paul J'
'Helliwell, Madeleine'
'Ta, Yien T'
'Whiteley, Mark W'

_publ_section_title
;
 Metal-stabilised diynyl radicals: structure and reactivity of
 [Mo(C[triple bond]C-C[triple bond]CSiMe3)L2(eta-C7H7)]*+ (L2 =
 2,2'-bipyridine or dppe).
;
_journal_issue 13
_journal_name_full 'Chemical communications (Cambridge, England)'
_journal_page_first 2253
_journal_page_last 2255
_journal_paper_doi 10.1039/b924759a
_journal_volume 46
_journal_year 2010
_chemical_formula_sum 'C24 H24 F6 Mo N2 P Si'
_chemical_formula_weight 609.45
_space_group_IT_number 2
_symmetry_cell_setting triclinic
_symmetry_space_group_name_Hall '-P 1'
_symmetry_space_group_name_H-M 'P -1'
_atom_sites_solution_hydrogens geom
_atom_sites_solution_primary direct
_atom_sites_solution_secondary difmap
_cell_angle_alpha 111.281(5)
_cell_angle_beta 96.047(5)
_cell_angle_gamma 105.029(5)
_cell_formula_units_Z 2
_cell_length_a 8.068(5)
_cell_length_b 12.306(5)
_cell_length_c 14.276(5)
_cell_measurement_reflns_used 370
_cell_measurement_temperature 100(2)
_cell_measurement_theta_max 19.55
_cell_measurement_theta_min 2.68
_cell_volume 1243.8(10)
_computing_cell_refinement 'Bruker SMART'
_computing_data_collection 'Bruker SMART'
_computing_data_reduction 'Bruker SAINT'
_computing_molecular_graphics 'Bruker SHELXTL'
_computing_publication_material 'Bruker SHELXTL'
_computing_structure_refinement 'SHELXL-97 (Sheldrick, 1997)'
_computing_structure_solution 'SHELXS-97 (Sheldrick, 1990)'
_diffrn_ambient_temperature 100(2)
_diffrn_measured_fraction_theta_full 0.972
_diffrn_measured_fraction_theta_max 0.972
_diffrn_measurement_device_type 'CCD area detector'
_diffrn_measurement_method 'phi and omega scans'
_diffrn_radiation_monochromator graphite
_diffrn_radiation_source 'fine-focus sealed tube'
_diffrn_radiation_type MoK\a
_diffrn_radiation_wavelength 0.71069
_diffrn_reflns_av_R_equivalents 0.2478
_diffrn_reflns_av_sigmaI/netI 0.3437
_diffrn_reflns_limit_h_max 8
_diffrn_reflns_limit_h_min -8
_diffrn_reflns_limit_k_max 12
_diffrn_reflns_limit_k_min -11
_diffrn_reflns_limit_l_max 13
_diffrn_reflns_limit_l_min -14
_diffrn_reflns_number 3696
_diffrn_reflns_theta_full 20.81
_diffrn_reflns_theta_max 20.81
_diffrn_reflns_theta_min 1.88
_exptl_absorpt_coefficient_mu 0.701
_exptl_absorpt_correction_type none
_exptl_crystal_colour 'dark red'
_exptl_crystal_density_diffrn 1.627
_exptl_crystal_density_method 'not measured'
_exptl_crystal_description plate
_exptl_crystal_F_000 614
_exptl_crystal_size_max 0.20
_exptl_crystal_size_mid 0.10
_exptl_crystal_size_min 0.05
_refine_diff_density_max 0.612
_refine_diff_density_min -1.181
_refine_diff_density_rms 0.150
_refine_ls_extinction_method none
_refine_ls_goodness_of_fit_ref 0.883
_refine_ls_hydrogen_treatment constr
_refine_ls_matrix_type full
_refine_ls_number_parameters 319
_refine_ls_number_reflns 2535
_refine_ls_number_restraints 346
_refine_ls_restrained_S_all 0.839
_refine_ls_R_factor_all 0.1824
_refine_ls_R_factor_gt 0.0927
_refine_ls_shift/su_max 0.000
_refine_ls_shift/su_mean 0.000
_refine_ls_structure_factor_coef Fsqd
_refine_ls_weighting_details 'calc w=1/[\s^2^(Fo^2^)+(0.0712P)^2^+0.0000P] where P=(Fo^2^+2Fc^2^)/3'
_refine_ls_weighting_scheme calc
_refine_ls_wR_factor_gt 0.1906
_refine_ls_wR_factor_ref 0.2219
_reflns_number_gt 1077
_reflns_number_total 2538
_reflns_threshold_expression >2sigma(I)
_cod_data_source_file b924759a.txt
_cod_data_source_block s2133m
_cod_depositor_comments
;
The following automatic conversions were performed:
'_symmetry_cell_setting' value 'Triclinic' changed to 'triclinic'
according to '/home/saulius/struct/CIF-dictionaries/cif_core.dic'
dictionary named 'cif_core.dic' version 2.4.1 from 2010-06-29.

Automatic conversion script
Id: cif_fix_enum 1527 2010-12-29 10:47:43Z saulius 
;
_cod_original_sg_symbol_H-M P-1
_cod_database_code 7105360

loop_
_symmetry_equiv_pos_as_xyz
'x, y, z'
'-x, -y, -z'

loop_
_atom_site_label
_atom_site_type_symbol
_atom_site_fract_x
_atom_site_fract_y
_atom_site_fract_z
_atom_site_U_iso_or_equiv
_atom_site_adp_type
_atom_site_occupancy
_atom_site_symmetry_multiplicity
_atom_site_calc_flag
_atom_site_refinement_flags
_atom_site_disorder_assembly
_atom_site_disorder_group
Mo1 Mo 0.2345(2) 0.08896(19) 0.22868(15) 0.0269(6) Uani 1 1 d U . .
Si1 Si 0.4817(8) 0.3287(6) -0.1819(5) 0.0414(17) Uani 1 1 d U . .
N1 N 0.0422(18) 0.1819(15) 0.2132(12) 0.025(2) Uani 1 1 d U . .
N2 N 0.3770(18) 0.2814(14) 0.3132(11) 0.027(2) Uani 1 1 d U . .
C1 C 0.413(3) 0.0502(19) 0.3368(16) 0.042(2) Uani 1 1 d U . .
H1 H 0.5164 0.0941 0.3875 0.050 Uiso 1 1 calc R . .
C2 C 0.242(3) 0.0477(19) 0.3709(17) 0.040(2) Uani 1 1 d U . .
H2 H 0.2536 0.0929 0.4408 0.048 Uiso 1 1 calc R . .
C3 C 0.081(3) -0.0074(18) 0.3183(16) 0.040(2) Uani 1 1 d U . .
H3 H -0.0079 -0.0018 0.3544 0.049 Uiso 1 1 calc R . .
C4 C 0.028(3) -0.0780(18) 0.2061(16) 0.041(2) Uani 1 1 d U . .
H4 H -0.0931 -0.1051 0.1803 0.050 Uiso 1 1 calc R . .
C5 C 0.123(3) -0.1122(19) 0.1309(18) 0.045(3) Uani 1 1 d U . .
H5 H 0.0615 -0.1606 0.0631 0.053 Uiso 1 1 calc R . .
C6 C 0.300(3) -0.0787(19) 0.1510(17) 0.046(3) Uani 1 1 d U . .
H6 H 0.3443 -0.1121 0.0932 0.056 Uiso 1 1 calc R . .
C7 C 0.430(3) -0.0057(19) 0.2388(17) 0.044(2) Uani 1 1 d U . .
H7 H 0.5450 0.0070 0.2298 0.052 Uiso 1 1 calc R . .
C8 C 0.300(2) 0.1319(18) 0.1045(15) 0.026(2) Uani 1 1 d U . .
C9 C 0.338(2) 0.1733(17) 0.0396(14) 0.025(2) Uani 1 1 d U . .
C10 C 0.392(2) 0.2229(18) -0.0267(15) 0.027(3) Uani 1 1 d U . .
C11 C 0.415(2) 0.2568(18) -0.0947(15) 0.030(3) Uani 1 1 d U . .
C12 C 0.398(3) 0.211(2) -0.3140(14) 0.052(6) Uani 1 1 d U . .
H12A H 0.4579 0.2393 -0.3596 0.078 Uiso 1 1 calc R . .
H12B H 0.2742 0.1954 -0.3343 0.078 Uiso 1 1 calc R . .
H12C H 0.4189 0.1364 -0.3173 0.078 Uiso 1 1 calc R . .
C13 C 0.718(3) 0.390(2) -0.1542(18) 0.068(7) Uani 1 1 d U . .
H13A H 0.7670 0.3254 -0.1621 0.102 Uiso 1 1 calc R . .
H13B H 0.7595 0.4517 -0.0847 0.102 Uiso 1 1 calc R . .
H13C H 0.7523 0.4271 -0.2010 0.102 Uiso 1 1 calc R . .
C14 C 0.378(3) 0.4497(19) -0.1584(17) 0.055(6) Uani 1 1 d U . .
H14A H 0.4599 0.5267 -0.1093 0.082 Uiso 1 1 calc R . .
H14B H 0.2755 0.4288 -0.1317 0.082 Uiso 1 1 calc R . .
H14C H 0.3442 0.4569 -0.2219 0.082 Uiso 1 1 calc R . .
C15 C -0.120(2) 0.1185(18) 0.1530(14) 0.025(3) Uani 1 1 d U . .
H15 H -0.1512 0.0338 0.1158 0.030 Uiso 1 1 calc R . .
C16 C -0.236(2) 0.1777(18) 0.1468(14) 0.027(3) Uani 1 1 d U . .
H16 H -0.3510 0.1322 0.1096 0.033 Uiso 1 1 calc R . .
C17 C -0.190(2) 0.3016(18) 0.1931(14) 0.027(3) Uani 1 1 d U . .
H17 H -0.2705 0.3414 0.1842 0.033 Uiso 1 1 calc R . .
C18 C -0.020(2) 0.3697(18) 0.2551(14) 0.027(3) Uani 1 1 d U . .
H18 H 0.0155 0.4547 0.2918 0.032 Uiso 1 1 calc R . .
C19 C 0.091(2) 0.3001(18) 0.2573(14) 0.025(2) Uani 1 1 d U . .
C20 C 0.277(2) 0.3630(18) 0.3177(14) 0.026(2) Uani 1 1 d U . .
C21 C 0.352(2) 0.4856(18) 0.3605(14) 0.027(3) Uani 1 1 d U . .
H21 H 0.2827 0.5362 0.3639 0.033 Uiso 1 1 calc R . .
C22 C 0.535(2) 0.5381(19) 0.4005(14) 0.031(3) Uani 1 1 d U . .
H22 H 0.5932 0.6224 0.4262 0.037 Uiso 1 1 calc R . .
C23 C 0.623(2) 0.4537(18) 0.3982(15) 0.031(3) Uani 1 1 d U . .
H23 H 0.7420 0.4837 0.4284 0.037 Uiso 1 1 calc R . .
C24 C 0.546(2) 0.3347(18) 0.3559(14) 0.028(3) Uani 1 1 d U . .
H24 H 0.6144 0.2847 0.3560 0.034 Uiso 1 1 calc R . .
P1 P 0.9164(7) 0.2556(6) 0.5118(5) 0.0385(13) Uani 1 1 d U . .
F1 F 0.9221(13) 0.3837(10) 0.5062(9) 0.046(2) Uani 1 1 d U . .
F2 F 1.0061(15) 0.3311(11) 0.6325(8) 0.054(3) Uani 1 1 d U . .
F3 F 0.7289(13) 0.2422(11) 0.5376(9) 0.050(3) Uani 1 1 d U . .
F4 F 0.9161(14) 0.1323(10) 0.5198(9) 0.053(2) Uani 1 1 d U . .
F5 F 0.8284(13) 0.1830(10) 0.3907(8) 0.045(3) Uani 1 1 d U . .
F6 F 1.1032(12) 0.2699(10) 0.4839(8) 0.042(2) Uani 1 1 d U . .

loop_
_atom_site_aniso_label
_atom_site_aniso_U_11
_atom_site_aniso_U_22
_atom_site_aniso_U_33
_atom_site_aniso_U_23
_atom_site_aniso_U_13
_atom_site_aniso_U_12
Mo1 0.0200(10) 0.0411(12) 0.0270(12) 0.0162(10) -0.0016(8) 0.0208(8)
Si1 0.036(3) 0.051(4) 0.047(4) 0.031(4) 0.004(3) 0.017(3)
N1 0.024(4) 0.040(4) 0.030(5) 0.027(4) 0.010(3) 0.020(3)
N2 0.028(4) 0.039(3) 0.029(4) 0.022(3) 0.004(4) 0.022(3)
C1 0.049(5) 0.048(5) 0.049(5) 0.031(4) 0.003(4) 0.034(4)
C2 0.050(5) 0.045(5) 0.047(4) 0.034(4) 0.007(4) 0.028(4)
C3 0.049(5) 0.043(5) 0.050(5) 0.035(4) 0.007(4) 0.027(4)
C4 0.049(5) 0.039(3) 0.052(5) 0.033(4) 0.003(4) 0.024(3)
C5 0.058(5) 0.038(3) 0.049(5) 0.025(4) 0.003(4) 0.026(3)
C6 0.058(5) 0.042(3) 0.052(5) 0.022(4) 0.009(4) 0.034(4)
C7 0.051(5) 0.045(4) 0.053(6) 0.026(4) 0.008(4) 0.038(4)
C8 0.013(5) 0.039(5) 0.028(4) 0.014(3) -0.002(4) 0.015(4)
C9 0.014(5) 0.038(5) 0.028(4) 0.015(4) -0.003(4) 0.017(4)
C10 0.021(5) 0.036(5) 0.029(5) 0.015(4) -0.002(4) 0.018(4)
C11 0.026(6) 0.040(6) 0.026(6) 0.012(5) 0.001(5) 0.016(5)
C12 0.063(13) 0.089(15) 0.032(6) 0.033(6) 0.016(9) 0.054(12)
C13 0.037(6) 0.12(2) 0.075(17) 0.071(15) 0.015(9) 0.025(8)
C14 0.060(13) 0.053(13) 0.070(16) 0.037(11) 0.021(14) 0.028(11)
C15 0.023(4) 0.042(4) 0.031(5) 0.029(5) 0.007(4) 0.020(4)
C16 0.022(4) 0.044(5) 0.031(6) 0.027(5) 0.009(4) 0.019(4)
C17 0.024(4) 0.044(5) 0.031(6) 0.024(5) 0.011(4) 0.022(4)
C18 0.026(4) 0.041(4) 0.029(5) 0.024(5) 0.010(4) 0.022(4)
C19 0.025(4) 0.040(3) 0.028(5) 0.023(4) 0.010(4) 0.021(3)
C20 0.025(4) 0.040(3) 0.028(4) 0.022(4) 0.007(4) 0.022(3)
C21 0.027(4) 0.039(4) 0.029(5) 0.021(5) 0.008(4) 0.022(4)
C22 0.029(4) 0.039(4) 0.033(5) 0.016(5) 0.006(5) 0.021(4)
C23 0.025(4) 0.042(4) 0.032(5) 0.016(5) 0.004(5) 0.022(3)
C24 0.024(4) 0.040(4) 0.031(5) 0.018(4) 0.005(4) 0.023(3)
P1 0.029(2) 0.045(3) 0.043(3) 0.018(3) -0.004(2) 0.018(2)
F1 0.037(5) 0.045(4) 0.056(6) 0.022(4) -0.001(5) 0.016(4)
F2 0.055(5) 0.063(6) 0.039(4) 0.010(4) -0.008(4) 0.033(5)
F3 0.035(4) 0.060(6) 0.049(6) 0.017(5) 0.011(4) 0.011(4)
F4 0.053(6) 0.043(4) 0.062(6) 0.028(4) 0.003(5) 0.011(4)
F5 0.033(5) 0.057(5) 0.039(4) 0.010(4) -0.003(4) 0.020(5)
F6 0.025(4) 0.045(6) 0.048(5) 0.013(5) -0.002(4) 0.009(4)

loop_
_atom_type_symbol
_atom_type_description
_atom_type_scat_dispersion_real
_atom_type_scat_dispersion_imag
_atom_type_scat_source
C C 0.0033 0.0016 'International Tables Vol C Tables 4.2.6.8 and 6.1.1.4'
H H 0.0000 0.0000 'International Tables Vol C Tables 4.2.6.8 and 6.1.1.4'
N N 0.0061 0.0033 'International Tables Vol C Tables 4.2.6.8 and 6.1.1.4'
F F 0.0171 0.0103 'International Tables Vol C Tables 4.2.6.8 and 6.1.1.4'
Si Si 0.0817 0.0704 'International Tables Vol C Tables 4.2.6.8 and 6.1.1.4'
P P 0.1023 0.0942 'International Tables Vol C Tables 4.2.6.8 and 6.1.1.4'
Mo Mo -1.6832 0.6857 'International Tables Vol C Tables 4.2.6.8 and 6.1.1.4'

loop_
_geom_angle_atom_site_label_1
_geom_angle_atom_site_label_2
_geom_angle_atom_site_label_3
_geom_angle
_geom_angle_site_symmetry_1
_geom_angle_site_symmetry_3
_geom_angle_publ_flag
C8 Mo1 N2 81.4(6) . . ?
C8 Mo1 C4 122.2(7) . . ?
N2 Mo1 C4 151.6(7) . . ?
C8 Mo1 N1 80.9(6) . . ?
N2 Mo1 N1 75.4(6) . . ?
C4 Mo1 N1 91.8(6) . . ?
C8 Mo1 C6 84.8(8) . . ?
N2 Mo1 C6 136.3(7) . . ?
C4 Mo1 C6 67.1(8) . . ?
N1 Mo1 C6 142.4(7) . . ?
C8 Mo1 C7 97.2(8) . . ?
N2 Mo1 C7 105.0(7) . . ?
C4 Mo1 C7 88.8(8) . . ?
N1 Mo1 C7 178.0(8) . . ?
C6 Mo1 C7 36.4(7) . . ?
C8 Mo1 C5 93.2(8) . . ?
N2 Mo1 C5 171.2(7) . . ?
C4 Mo1 C5 36.8(7) . . ?
N1 Mo1 C5 110.7(7) . . ?
C6 Mo1 C5 35.5(7) . . ?
C7 Mo1 C5 68.7(8) . . ?
C8 Mo1 C1 125.6(7) . . ?
N2 Mo1 C1 88.1(7) . . ?
C4 Mo1 C1 89.4(7) . . ?
N1 Mo1 C1 146.7(7) . . ?
C6 Mo1 C1 67.2(7) . . ?
C7 Mo1 C1 35.3(7) . . ?
C5 Mo1 C1 89.5(7) . . ?
C8 Mo1 C2 164.5(6) . . ?
N2 Mo1 C2 94.1(7) . . ?
C4 Mo1 C2 67.1(7) . . ?
N1 Mo1 C2 112.5(6) . . ?
C6 Mo1 C2 88.4(8) . . ?
C7 Mo1 C2 69.5(7) . . ?
C5 Mo1 C2 89.4(8) . . ?
C1 Mo1 C2 39.0(7) . . ?
C8 Mo1 C3 159.8(7) . . ?
N2 Mo1 C3 116.0(7) . . ?
C4 Mo1 C3 38.3(7) . . ?
N1 Mo1 C3 93.1(6) . . ?
C6 Mo1 C3 88.4(8) . . ?
C7 Mo1 C3 88.5(8) . . ?
C5 Mo1 C3 70.8(8) . . ?
C1 Mo1 C3 68.0(7) . . ?
C2 Mo1 C3 33.0(6) . . ?
C13 Si1 C11 109.8(9) . . ?
C13 Si1 C12 110.4(11) . . ?
C11 Si1 C12 108.0(10) . . ?
C13 Si1 C14 112.0(11) . . ?
C11 Si1 C14 105.0(10) . . ?
C12 Si1 C14 111.4(10) . . ?
C19 N1 C15 120.2(15) . . ?
C19 N1 Mo1 118.5(12) . . ?
C15 N1 Mo1 121.2(13) . . ?
C24 N2 C20 115.6(16) . . ?
C24 N2 Mo1 128.7(12) . . ?
C20 N2 Mo1 115.6(11) . . ?
C7 C1 C2 126(2) . . ?
C7 C1 Mo1 70.4(11) . . ?
C2 C1 Mo1 70.6(10) . . ?
C7 C1 H1 117.1 . . ?
C2 C1 H1 117.1 . . ?
Mo1 C1 H1 137.1 . . ?
C3 C2 C1 130(2) . . ?
C3 C2 Mo1 74.7(13) . . ?
C1 C2 Mo1 70.4(11) . . ?
C3 C2 H2 114.9 . . ?
C1 C2 H2 114.9 . . ?
Mo1 C2 H2 135.5 . . ?
C2 C3 C4 125(2) . . ?
C2 C3 Mo1 72.3(13) . . ?
C4 C3 Mo1 66.6(12) . . ?
C2 C3 H3 117.3 . . ?
C4 C3 H3 117.3 . . ?
Mo1 C3 H3 139.7 . . ?
C5 C4 C3 132(2) . . ?
C5 C4 Mo1 73.6(13) . . ?
C3 C4 Mo1 75.1(12) . . ?
C5 C4 H4 113.8 . . ?
C3 C4 H4 113.8 . . ?
Mo1 C4 H4 132.1 . . ?
C6 C5 C4 123(2) . . ?
C6 C5 Mo1 70.8(13) . . ?
C4 C5 Mo1 69.6(12) . . ?
C6 C5 H5 118.3 . . ?
C4 C5 H5 118.3 . . ?
Mo1 C5 H5 135.6 . . ?
C5 C6 C7 134(2) . . ?
C5 C6 Mo1 73.6(13) . . ?
C7 C6 Mo1 72.6(12) . . ?
C5 C6 H6 113.2 . . ?
C7 C6 H6 113.2 . . ?
Mo1 C6 H6 137.4 . . ?
C1 C7 C6 129(2) . . ?
C1 C7 Mo1 74.3(11) . . ?
C6 C7 Mo1 71.0(12) . . ?
C1 C7 H7 115.6 . . ?
C6 C7 H7 115.6 . . ?
Mo1 C7 H7 133.7 . . ?
C9 C8 Mo1 171.1(16) . . ?
C8 C9 C10 175.6(18) . . ?
C11 C10 C9 169.9(19) . . ?
C10 C11 Si1 170.2(18) . . ?
Si1 C12 H12A 109.5 . . ?
Si1 C12 H12B 109.5 . . ?
H12A C12 H12B 109.5 . . ?
Si1 C12 H12C 109.5 . . ?
H12A C12 H12C 109.5 . . ?
H12B C12 H12C 109.5 . . ?
Si1 C13 H13A 109.5 . . ?
Si1 C13 H13B 109.5 . . ?
H13A C13 H13B 109.5 . . ?
Si1 C13 H13C 109.5 . . ?
H13A C13 H13C 109.5 . . ?
H13B C13 H13C 109.5 . . ?
Si1 C14 H14A 109.5 . . ?
Si1 C14 H14B 109.5 . . ?
H14A C14 H14B 109.5 . . ?
Si1 C14 H14C 109.5 . . ?
H14A C14 H14C 109.5 . . ?
H14B C14 H14C 109.5 . . ?
N1 C15 C16 119.8(18) . . ?
N1 C15 H15 120.1 . . ?
C16 C15 H15 120.1 . . ?
C15 C16 C17 121.6(18) . . ?
C15 C16 H16 119.2 . . ?
C17 C16 H16 119.2 . . ?
C16 C17 C18 119.2(17) . . ?
C16 C17 H17 120.4 . . ?
C18 C17 H17 120.4 . . ?
C19 C18 C17 115.0(18) . . ?
C19 C18 H18 122.5 . . ?
C17 C18 H18 122.5 . . ?
N1 C19 C18 123.8(17) . . ?
N1 C19 C20 116.3(15) . . ?
C18 C19 C20 119.8(18) . . ?
C21 C20 N2 122.0(16) . . ?
C21 C20 C19 123.2(16) . . ?
N2 C20 C19 114.1(16) . . ?
C20 C21 C22 120.1(17) . . ?
C20 C21 H21 119.9 . . ?
C22 C21 H21 119.9 . . ?
C23 C22 C21 114.6(18) . . ?
C23 C22 H22 122.7 . . ?
C21 C22 H22 122.7 . . ?
C24 C23 C22 123.5(18) . . ?
C24 C23 H23 118.2 . . ?
C22 C23 H23 118.2 . . ?
C23 C24 N2 123.9(17) . . ?
C23 C24 H24 118.0 . . ?
N2 C24 H24 118.0 . . ?
F4 P1 F3 91.6(7) . . ?
F4 P1 F6 89.3(6) . . ?
F3 P1 F6 178.8(8) . . ?
F4 P1 F1 178.3(7) . . ?
F3 P1 F1 89.3(6) . . ?
F6 P1 F1 89.8(6) . . ?
F4 P1 F5 90.6(7) . . ?
F3 P1 F5 90.7(6) . . ?
F6 P1 F5 88.5(6) . . ?
F1 P1 F5 90.8(6) . . ?
F4 P1 F2 90.6(7) . . ?
F3 P1 F2 89.8(7) . . ?
F6 P1 F2 91.0(6) . . ?
F1 P1 F2 87.9(7) . . ?
F5 P1 F2 178.6(8) . . ?

loop_
_geom_bond_atom_site_label_1
_geom_bond_atom_site_label_2
_geom_bond_distance
_geom_bond_site_symmetry_2
_geom_bond_publ_flag
Mo1 C8 2.11(2) . ?
Mo1 N2 2.147(16) . ?
Mo1 C4 2.18(2) . ?
Mo1 N1 2.190(14) . ?
Mo1 C6 2.19(2) . ?
Mo1 C7 2.213(18) . ?
Mo1 C5 2.23(2) . ?
Mo1 C1 2.260(18) . ?
Mo1 C2 2.26(2) . ?
Mo1 C3 2.29(2) . ?
Si1 C13 1.80(2) . ?
Si1 C11 1.82(2) . ?
Si1 C12 1.83(2) . ?
Si1 C14 1.837(19) . ?
N1 C19 1.29(2) . ?
N1 C15 1.34(2) . ?
N2 C24 1.31(2) . ?
N2 C20 1.43(2) . ?
C1 C7 1.36(3) . ?
C1 C2 1.51(3) . ?
C1 H1 0.9300 . ?
C2 C3 1.29(3) . ?
C2 H2 0.9300 . ?
C3 C4 1.47(3) . ?
C3 H3 0.9300 . ?
C4 C5 1.39(3) . ?
C4 H4 0.9300 . ?
C5 C6 1.35(3) . ?
C5 H5 0.9300 . ?
C6 C7 1.38(3) . ?
C6 H6 0.9300 . ?
C7 H7 0.9300 . ?
C8 C9 1.24(2) . ?
C9 C10 1.35(2) . ?
C10 C11 1.20(2) . ?
C12 H12A 0.9600 . ?
C12 H12B 0.9600 . ?
C12 H12C 0.9600 . ?
C13 H13A 0.9600 . ?
C13 H13B 0.9600 . ?
C13 H13C 0.9600 . ?
C14 H14A 0.9600 . ?
C14 H14B 0.9600 . ?
C14 H14C 0.9600 . ?
C15 C16 1.34(2) . ?
C15 H15 0.9300 . ?
C16 C17 1.35(2) . ?
C16 H16 0.9300 . ?
C17 C18 1.41(2) . ?
C17 H17 0.9300 . ?
C18 C19 1.40(2) . ?
C18 H18 0.9300 . ?
C19 C20 1.49(2) . ?
C20 C21 1.34(2) . ?
C21 C22 1.41(2) . ?
C21 H21 0.9300 . ?
C22 C23 1.39(2) . ?
C22 H22 0.9300 . ?
C23 C24 1.30(2) . ?
C23 H23 0.9300 . ?
C24 H24 0.9300 . ?
P1 F4 1.561(12) . ?
P1 F3 1.576(12) . ?
P1 F6 1.581(11) . ?
P1 F1 1.597(12) . ?
P1 F5 1.607(12) . ?
P1 F2 1.608(12) . ?
